data_8106094
loop_
_publ_author_name
'Su, Yi-Yan'

_publ_section_title
;
 Crystal structural of
 2-amino-4-(4-methoxyphenyl)-5-oxo-5,6,7,8-tetrahydro-4H-chromene-3-carbonitrile,
 C17H16N2O3
;
_journal_issue 2
_journal_name_full 'Zeitschrift f\"ur Kristallographie - New Crystal Structures'
_journal_page_first 187
_journal_page_last 188
_journal_paper_doi 10.1515/ncrs-2017-0162
_journal_volume 233
_journal_year 2018
_chemical_formula_moiety 'C17 H16 N2 O3'
_chemical_formula_sum 'C17 H16 N2 O3'
_chemical_formula_weight 296.33
_space_group_crystal_system monoclinic
_space_group_IT_number 14
_space_group_name_Hall '-P 2ybc'
_space_group_name_H-M_alt 'P 1 21/c 1'
_symmetry_Int_Tables_number 14
_cell_angle_alpha 90
_cell_angle_beta 104.304(5)
_cell_angle_gamma 90
_cell_formula_units_Z 4
_cell_length_a 8.6539(4)
_cell_length_b 16.7491(9)
_cell_length_c 10.5511(5)
_cell_measurement_reflns_used 1650
_cell_measurement_temperature 293(2)
_cell_measurement_theta_max 27.7030
_cell_measurement_theta_min 3.1330
_cell_volume 1481.92(13)
_computing_cell_refinement 'Bruker FRAMBO'
_computing_data_collection 'Bruker FRAMBO'
_computing_data_reduction 'Bruker SAINT'
_computing_molecular_graphics 'Olex2 (Dolomanov et al., 2009)'
_computing_publication_material 'Olex2 (Dolomanov et al., 2009)'
_computing_structure_refinement 'olex2.refine (Bourhis et al., 2015)'
_computing_structure_solution 'SHELXS-1997 (Sheldrick, 2008)'
_diffrn_ambient_temperature 293(2)
_diffrn_measured_fraction_theta_full 0.9989
_diffrn_measured_fraction_theta_max 0.9989
_diffrn_measurement_device_type 'multiwire proportional'
_diffrn_measurement_method 'phi and omega scans'
_diffrn_radiation_monochromator graphite
_diffrn_radiation_type 'Mo K\a'
_diffrn_radiation_wavelength 0.71073
_diffrn_reflns_av_R_equivalents 0.0218
_diffrn_reflns_av_unetI/netI 0.0410
_diffrn_reflns_limit_h_max 11
_diffrn_reflns_limit_h_min -11
_diffrn_reflns_limit_k_max 8
_diffrn_reflns_limit_k_min -20
_diffrn_reflns_limit_l_max 13
_diffrn_reflns_limit_l_min -12
_diffrn_reflns_number 6045
_diffrn_reflns_theta_full 24.9999
_diffrn_reflns_theta_max 25.00
_diffrn_reflns_theta_min 2.72
_exptl_absorpt_coefficient_mu 0.092
_exptl_absorpt_correction_T_max 0.984
_exptl_absorpt_correction_T_min 0.982
_exptl_absorpt_correction_type multi-scan
_exptl_absorpt_process_details SADABS
_exptl_crystal_colour colorless
_exptl_crystal_density_diffrn 1.3281
_exptl_crystal_density_method 'not measured'
_exptl_crystal_description block
_exptl_crystal_F_000 624.3192
_exptl_crystal_size_max 0.2
_exptl_crystal_size_mid 0.18
_exptl_crystal_size_min 0.17
_refine_diff_density_max 0.1731
_refine_diff_density_min -0.2409
_refine_diff_density_rms 0.0506
_refine_ls_d_res_high 0.8409
_refine_ls_d_res_low 7.4983
_refine_ls_goodness_of_fit_ref 1.0276
_refine_ls_hydrogen_treatment constr
_refine_ls_matrix_type full
_refine_ls_number_constraints 26
_refine_ls_number_parameters 199
_refine_ls_number_reflns 2608
_refine_ls_number_restraints 0
_refine_ls_restrained_S_all 1.0276
_refine_ls_R_factor_all 0.0633
_refine_ls_R_factor_gt 0.0431
_refine_ls_shift/su_max 0.0005
_refine_ls_shift/su_mean 0.0002
_refine_ls_structure_factor_coef Fsqd
_refine_ls_weighting_details 'w=1/[\s^2^(Fo^2^)+(0.0554P)^2^+0.1719P] where P=(Fo^2^+2Fc^2^)/3'
_refine_ls_weighting_scheme calc
_refine_ls_wR_factor_gt 0.1030
_refine_ls_wR_factor_ref 0.1206
_reflns_Friedel_coverage 0.0
_reflns_limit_h_max 9
_reflns_limit_h_min -10
_reflns_limit_k_max 19
_reflns_limit_k_min 0
_reflns_limit_l_max 12
_reflns_limit_l_min 0
_reflns_number_gt 1957
_reflns_number_total 2608
_reflns_threshold_expression I>=2u(I)
_cod_data_source_file suppl_ncrs-2017-0162_suppl.cif
_cod_data_source_block a
_cod_depositor_comments
;
The following automatic conversions were performed:

data item '_exptl_absorpt_correction_type' value 'Multi-scan' was
changed to 'multi-scan' in accordance with the built-in table derived
from the CIF Core dictionary named 'cif_core.dic' version 2.4.5 last
updated on 2014-11-21.

Automatic conversion script
Id: cif_fix_values 8738 2021-04-28 16:35:53Z antanas 
;
_cod_database_code 8106094
_olex2_refinement_description
;
1. Fixed Uiso
 At 1.2 times of:
  All C(H) groups, All C(H,H) groups, All N(H,H) groups
 At 1.5 times of:
  All C(H,H,H) groups
2.a Ternary CH refined with riding coordinates:
 C3(H3)
2.b Secondary CH2 refined with riding coordinates:
 C6(H6a,H6b), C7(H7a,H7b), C8(H8a,H8b)
2.c Me refined with riding coordinates:
 C17(H17a,H17b,H17c)
2.d Aromatic/amide H refined with riding coordinates:
 C11(H11), C12(H12), C14(H14), C15(H15)
2.e X=CH2 refined with riding coordinates:
 N1(H1a,H1b)
;
_olex2_submission_special_instructions 'No special instructions were received'

loop_
_space_group_symop_id
_space_group_symop_operation_xyz
1 x,y,z
2 -x,y+1/2,-z+1/2
3 -x,-y,-z
4 x,-y-1/2,z-1/2

loop_
_atom_site_label
_atom_site_type_symbol
_atom_site_fract_x
_atom_site_fract_y
_atom_site_fract_z
_atom_site_U_iso_or_equiv
_atom_site_adp_type
_atom_site_occupancy
_atom_site_refinement_flags_posn
C1 C 0.2760(2) 0.03846(12) 0.08044(17) 0.0428(5) Uani 1.000000 .
C2 C 0.2377(2) 0.00329(11) -0.03849(16) 0.0393(4) Uani 1.000000 .
C3 C 0.1270(2) 0.04119(11) -0.15751(15) 0.0364(4) Uani 1.000000 .
H3 H 0.0410(2) 0.00321(11) -0.19284(15) 0.0437(5) Uiso 1.000000 R
C4 C 0.05350(19) 0.11484(11) -0.11491(16) 0.0373(4) Uani 1.000000 .
C5 C 0.1009(2) 0.14567(11) 0.00536(17) 0.0407(4) Uani 1.000000 .
C6 C 0.0402(2) 0.22047(12) 0.05100(18) 0.0531(5) Uani 1.000000 .
H6a H -0.0378(2) 0.20766(12) 0.09999(18) 0.0638(6) Uiso 1.000000 R
H6b H 0.1275(2) 0.24891(12) 0.10869(18) 0.0638(6) Uiso 1.000000 R
C7 C -0.0361(3) 0.27324(12) -0.0646(2) 0.0586(6) Uani 1.000000 .
H7a H -0.0901(3) 0.31763(12) -0.0350(2) 0.0703(7) Uiso 1.000000 R
H7b H 0.0458(3) 0.29472(12) -0.1033(2) 0.0703(7) Uiso 1.000000 R
C8 C -0.1544(2) 0.22566(12) -0.16587(18) 0.0518(5) Uani 1.000000 .
H8a H -0.2429(2) 0.21023(12) -0.12995(18) 0.0622(6) Uiso 1.000000 R
H8b H -0.1962(2) 0.25915(12) -0.24158(18) 0.0622(6) Uiso 1.000000 R
C9 C -0.0819(2) 0.15199(11) -0.20849(18) 0.0425(5) Uani 1.000000 .
C10 C 0.21119(19) 0.06002(10) -0.26529(15) 0.0336(4) Uani 1.000000 .
C11 C 0.1853(2) 0.01365(11) -0.37656(16) 0.0423(5) Uani 1.000000 .
H11 H 0.1165(2) -0.02976(11) -0.38516(16) 0.0508(6) Uiso 1.000000 R
C12 C 0.2591(2) 0.03023(11) -0.47534(17) 0.0467(5) Uani 1.000000 .
H12 H 0.2401(2) -0.00195(11) -0.54942(17) 0.0560(6) Uiso 1.000000 R
C13 C 0.3609(2) 0.09450(11) -0.46424(16) 0.0381(4) Uani 1.000000 .
C14 C 0.3918(2) 0.14108(11) -0.35320(16) 0.0417(5) Uani 1.000000 .
H14 H 0.4617(2) 0.18403(11) -0.34441(16) 0.0500(5) Uiso 1.000000 R
C15 C 0.3166(2) 0.12290(11) -0.25431(16) 0.0402(4) Uani 1.000000 .
H15 H 0.3381(2) 0.15396(11) -0.17892(16) 0.0483(5) Uiso 1.000000 R
C16 C 0.3062(2) -0.07179(12) -0.05294(17) 0.0473(5) Uani 1.000000 .
C17 C 0.5260(3) 0.17426(14) -0.5668(2) 0.0691(7) Uani 1.000000 .
H17a H 0.5609(3) 0.17588(14) -0.6463(2) 0.1036(10) Uiso 1.000000 R
H17b H 0.4692(3) 0.22245(14) -0.5587(2) 0.1036(10) Uiso 1.000000 R
H17c H 0.6169(3) 0.16956(14) -0.4936(2) 0.1036(10) Uiso 1.000000 R
N1 N 0.3733(2) 0.01043(11) 0.19053(14) 0.0612(5) Uani 1.000000 .
H1a H 0.4194(2) -0.03502(11) 0.19025(14) 0.0734(6) Uiso 1.000000 R
H1b H 0.3896(2) 0.03789(11) 0.26147(14) 0.0734(6) Uiso 1.000000 R
N2 N 0.3601(3) -0.13303(11) -0.06592(19) 0.0732(6) Uani 1.000000 .
O1 O 0.21487(15) 0.11061(8) 0.10376(11) 0.0514(4) Uani 1.000000 .
O2 O -0.13484(16) 0.12240(9) -0.31601(13) 0.0593(4) Uani 1.000000 .
O3 O 0.42439(16) 0.10782(9) -0.56944(12) 0.0560(4) Uani 1.000000 .

loop_
_atom_site_aniso_label
_atom_site_aniso_U_11
_atom_site_aniso_U_22
_atom_site_aniso_U_33
_atom_site_aniso_U_12
_atom_site_aniso_U_13
_atom_site_aniso_U_23
C1 0.0481(10) 0.0458(12) 0.0366(10) 0.0017(9) 0.0142(8) 0.0046(9)
C2 0.0492(10) 0.0347(10) 0.0364(10) -0.0009(9) 0.0152(8) 0.0025(8)
C3 0.0395(9) 0.0345(10) 0.0358(9) -0.0059(8) 0.0106(7) -0.0039(8)
C4 0.0383(9) 0.0391(11) 0.0366(9) -0.0038(8) 0.0135(8) -0.0030(8)
C5 0.0405(9) 0.0434(11) 0.0407(10) -0.0011(9) 0.0150(8) -0.0033(8)
C6 0.0575(12) 0.0512(13) 0.0535(12) -0.0005(11) 0.0188(10) -0.0166(10)
C7 0.0710(14) 0.0418(12) 0.0696(14) 0.0052(11) 0.0303(11) -0.0061(11)
C8 0.0530(11) 0.0529(13) 0.0534(12) 0.0121(11) 0.0205(9) 0.0067(10)
C9 0.0413(9) 0.0443(11) 0.0444(11) -0.0046(9) 0.0156(8) 0.0015(9)
C10 0.0375(9) 0.0304(10) 0.0317(9) 0.0014(8) 0.0061(7) -0.0018(7)
C11 0.0494(10) 0.0369(11) 0.0415(10) -0.0116(9) 0.0126(8) -0.0082(8)
C12 0.0572(11) 0.0479(12) 0.0362(10) -0.0084(10) 0.0139(9) -0.0125(9)
C13 0.0412(9) 0.0412(11) 0.0329(9) 0.0007(9) 0.0108(7) 0.0010(8)
C14 0.0414(9) 0.0394(11) 0.0439(10) -0.0072(9) 0.0100(8) -0.0027(8)
C15 0.0467(10) 0.0377(11) 0.0356(9) -0.0068(9) 0.0089(8) -0.0092(8)
C16 0.0608(12) 0.0401(12) 0.0415(11) -0.0026(10) 0.0136(9) 0.0058(9)
C17 0.0729(14) 0.0757(17) 0.0643(14) -0.0224(14) 0.0277(12) 0.0102(12)
N1 0.0768(12) 0.0671(13) 0.0366(9) 0.0136(10) 0.0083(8) 0.0039(8)
N2 0.0994(15) 0.0441(12) 0.0756(14) 0.0123(11) 0.0206(11) 0.0029(10)
O1 0.0590(8) 0.0553(9) 0.0373(7) 0.0097(7) 0.0070(6) -0.0092(6)
O2 0.0600(9) 0.0612(10) 0.0487(8) 0.0033(7) -0.0016(7) -0.0043(7)
O3 0.0647(9) 0.0678(10) 0.0414(7) -0.0141(8) 0.0243(7) -0.0030(7)

loop_
_atom_type_symbol
_atom_type_scat_dispersion_real
_atom_type_scat_dispersion_imag
_atom_type_scat_Cromer_Mann_a1
_atom_type_scat_Cromer_Mann_a2
_atom_type_scat_Cromer_Mann_a3
_atom_type_scat_Cromer_Mann_a4
_atom_type_scat_Cromer_Mann_b1
_atom_type_scat_Cromer_Mann_b2
_atom_type_scat_Cromer_Mann_b3
_atom_type_scat_Cromer_Mann_b4
_atom_type_scat_Cromer_Mann_c
_atom_type_scat_source
_atom_type_scat_dispersion_source
H 0.00000 0.00000 0.49300 0.32291 0.14019 0.04081 10.51090 26.12570 3.14236 57.79970 0.0030380000826 'International Tables Volume C Table 6.1.1.4 (pp. 500-502)' 'Henke, Gullikson and Davis, At. Data and Nucl. Data Tables, 1993, 54, 2'
C 0.00347 0.00161 2.31000 1.02000 1.58860 0.86500 20.84390 10.20750 0.56870 51.65120 0.215599998832 'International Tables Volume C Table 6.1.1.4 (pp. 500-502)' 'Henke, Gullikson and Davis, At. Data and Nucl. Data Tables, 1993, 54, 2'
O 0.01158 0.00611 3.04850 2.28680 1.54630 0.86700 13.27710 5.70110 0.32390 32.90890 0.250800013542 'International Tables Volume C Table 6.1.1.4 (pp. 500-502)' 'Henke, Gullikson and Davis, At. Data and Nucl. Data Tables, 1993, 54, 2'
N 0.00653 0.00323 12.21260 3.13220 2.01250 1.16630 0.00570 9.89330 28.99750 0.58260 -11.5290002823 'International Tables Volume C Table 6.1.1.4 (pp. 500-502)' 'Henke, Gullikson and Davis, At. Data and Nucl. Data Tables, 1993, 54, 2'

loop_
_geom_angle_atom_site_label_1
_geom_angle_atom_site_label_2
_geom_angle_atom_site_label_3
_geom_angle
_geom_angle_site_symmetry_1
_geom_angle_site_symmetry_3
N1 C1 C2 127.58(19) . .
O1 C1 C2 122.40(16) . .
O1 C1 N1 110.01(16) . .
C3 C2 C1 123.10(16) . .
C16 C2 C1 118.32(17) . .
C16 C2 C3 118.58(15) . .
H3 C3 C2 107.94(9) . .
C4 C3 C2 108.80(13) . .
C4 C3 H3 107.94(9) . .
C10 C3 C2 112.51(13) . .
C10 C3 H3 107.94(9) . .
C10 C3 C4 111.54(14) . .
C5 C4 C3 123.11(16) . .
C9 C4 C3 118.11(14) . .
C9 C4 C5 118.72(16) . .
C6 C5 C4 125.71(17) . .
O1 C5 C4 123.13(16) . .
O1 C5 C6 111.16(15) . .
H6a C6 C5 109.57(10) . .
H6b C6 C5 109.57(10) . .
H6b C6 H6a 108.1 . .
C7 C6 C5 110.43(15) . .
C7 C6 H6a 109.57(10) . .
C7 C6 H6b 109.57(11) . .
H7a C7 C6 109.62(10) . .
H7b C7 C6 109.62(11) . .
H7b C7 H7a 108.1 . .
C8 C7 C6 110.18(17) . .
C8 C7 H7a 109.62(10) . .
C8 C7 H7b 109.62(10) . .
H8a C8 C7 109.07(10) . .
H8b C8 C7 109.07(11) . .
H8b C8 H8a 107.8 . .
C9 C8 C7 112.62(15) . .
C9 C8 H8a 109.07(10) . .
C9 C8 H8b 109.07(10) . .
C8 C9 C4 117.96(16) . .
O2 C9 C4 120.46(17) . .
O2 C9 C8 121.56(17) . .
C11 C10 C3 120.68(15) . .
C15 C10 C3 121.50(15) . .
C15 C10 C11 117.81(15) . .
H11 C11 C10 119.27(10) . .
C12 C11 C10 121.47(17) . .
C12 C11 H11 119.27(11) . .
H12 C12 C11 120.03(11) . .
C13 C12 C11 119.95(16) . .
C13 C12 H12 120.03(10) . .
C14 C13 C12 120.01(15) . .
O3 C13 C12 115.69(15) . .
O3 C13 C14 124.30(16) . .
H14 C14 C13 120.49(10) . .
C15 C14 C13 119.03(16) . .
C15 C14 H14 120.49(10) . .
C14 C15 C10 121.71(16) . .
H15 C15 C10 119.15(10) . .
H15 C15 C14 119.15(10) . .
N2 C16 C2 179.1(2) . .
H17b C17 H17a 109.5 . .
H17c C17 H17a 109.5 . .
H17c C17 H17b 109.5 . .
O3 C17 H17a 109.5 . .
O3 C17 H17b 109.5 . .
O3 C17 H17c 109.5 . .
H1a N1 C1 120.0 . .
H1b N1 C1 120.0 . .
H1b N1 H1a 120.0 . .
C5 O1 C1 118.66(14) . .
C17 O3 C13 118.87(15) . .

loop_
_geom_bond_atom_site_label_1
_geom_bond_atom_site_label_2
_geom_bond_distance
_geom_bond_site_symmetry_2
C1 C2 1.351(2) .
C1 N1 1.340(2) .
C1 O1 1.366(2) .
C2 C3 1.518(2) .
C2 C16 1.415(3) .
C3 H3 0.9800 .
C3 C4 1.506(2) .
C3 C10 1.527(2) .
C4 C5 1.337(2) .
C4 C9 1.471(2) .
C5 C6 1.484(2) .
C5 O1 1.375(2) .
C6 H6a 0.9700 .
C6 H6b 0.9700 .
C6 C7 1.519(3) .
C7 H7a 0.9700 .
C7 H7b 0.9700 .
C7 C8 1.511(3) .
C8 H8a 0.9700 .
C8 H8b 0.9700 .
C8 C9 1.503(3) .
C9 O2 1.219(2) .
C10 C11 1.379(2) .
C10 C15 1.379(2) .
C11 H11 0.9300 .
C11 C12 1.378(2) .
C12 H12 0.9300 .
C12 C13 1.378(2) .
C13 C14 1.378(2) .
C13 O3 1.3729(19) .
C14 H14 0.9300 .
C14 C15 1.393(2) .
C15 H15 0.9300 .
C16 N2 1.149(2) .
C17 H17a 0.9600 .
C17 H17b 0.9600 .
C17 H17c 0.9600 .
C17 O3 1.414(2) .
N1 H1a 0.8600 .
N1 H1b 0.8600 .
